data_7716982
loop_
_publ_author_name
'Pavlishchuk, Anna V.'
'Kolotilov, Sergey V.'
'Zeller, Matthias'
'Pavlishchuk, Vitaly V.'
'Pointillart, Fabrice'
'Addison, Anthony W.'

_publ_section_title
;
 Magnetocaloric effect in 1D-polymers bearing 15-metallacrown-5
 {GdCu<sub>5</sub>}<sup>3+</sup> units and anionic oxalate complexes.
;
_journal_issue 37
_journal_name_full 'Dalton transactions (Cambridge, England : 2003)'
_journal_page_first 15713
_journal_page_last 15724
_journal_paper_doi 10.1039/d4dt02413c
_journal_volume 53
_journal_year 2024
_chemical_formula_moiety 'C32 H48 Cu13 Gd2 N20 O48, 4(H2 O)'
_chemical_formula_sum 'C32 H56 Cu13 Gd2 N20 O52'
_chemical_formula_weight 2693.48
_space_group_crystal_system triclinic
_space_group_IT_number 2
_space_group_name_Hall '-P 1'
_space_group_name_H-M_alt 'P -1'
_atom_sites_solution_hydrogens mixed
_atom_sites_solution_primary isomor
_atom_sites_solution_secondary difmap
_audit_creation_method SHELXL-2019/3
_audit_update_record
;
2024-08-22 deposited with the CCDC.	2024-09-03 downloaded from the CCDC.
;
_cell_angle_alpha 92.029(9)
_cell_angle_beta 99.867(9)
_cell_angle_gamma 104.771(9)
_cell_formula_units_Z 1
_cell_length_a 8.803(2)
_cell_length_b 13.995(4)
_cell_length_c 16.256(4)
_cell_measurement_reflns_used 8175
_cell_measurement_temperature 298(2)
_cell_measurement_theta_max 24.9561
_cell_measurement_theta_min 2.4356
_cell_volume 1901.3(8)
_computing_cell_refinement 'SAINT V8.40B (Bruker, 2020)'
_computing_data_collection 'Apex5 v2023.9-2 (Bruker, 2023)'
_computing_data_reduction 'SAINT V8.40B (Bruker, 2020)'
_computing_structure_refinement
;  
SHELXL-2019/2 (Sheldrick, 2015a, 2019), 
SHELXLE Rev1613 (H\"ubschle et al., 2011)
;
_computing_structure_solution 'isomorphous replacement from 100 K structure'
_diffrn_ambient_temperature 298(2)
_diffrn_detector_area_resol_mean 7.4074
_diffrn_detector_type 'PhotonII charge-integrating pixel array (CPAD)'
_diffrn_measured_fraction_theta_full 0.998
_diffrn_measured_fraction_theta_max 0.983
_diffrn_measurement_device 'three circle diffractometer'
_diffrn_measurement_device_type 'Bruker AXS D8 Quest'
_diffrn_measurement_method 'omega and phi scans'
_diffrn_radiation_monochromator 'Triumph curved graphite crystal'
_diffrn_radiation_type MoK\a
_diffrn_radiation_wavelength 0.71073
_diffrn_reflns_av_R_equivalents 0.1555
_diffrn_reflns_av_unetI/netI 0.1454
_diffrn_reflns_Laue_measured_fraction_full 0.998
_diffrn_reflns_Laue_measured_fraction_max 0.983
_diffrn_reflns_limit_h_max 11
_diffrn_reflns_limit_h_min -11
_diffrn_reflns_limit_k_max 18
_diffrn_reflns_limit_k_min -18
_diffrn_reflns_limit_l_max 21
_diffrn_reflns_limit_l_min -20
_diffrn_reflns_number 45083
_diffrn_reflns_point_group_measured_fraction_full 0.998
_diffrn_reflns_point_group_measured_fraction_max 0.983
_diffrn_reflns_theta_full 25.242
_diffrn_reflns_theta_max 28.628
_diffrn_reflns_theta_min 1.894
_diffrn_source 'fine focus sealed tube X-ray source'
_diffrn_source_current '30 mA'
_diffrn_source_voltage '50 kV'
_exptl_absorpt_coefficient_mu 5.387
_exptl_absorpt_correction_T_max 0.2627
_exptl_absorpt_correction_T_min 0.1344
_exptl_absorpt_correction_type multi-scan
_exptl_absorpt_process_details
;
 SADABS 2016/2: Krause, L., Herbst-Irmer, R., Sheldrick G.M. & Stalke D.,
 J. Appl. Cryst. 48 (2015) 3-10
;
_exptl_crystal_colour blue
_exptl_crystal_density_diffrn 2.352
_exptl_crystal_description plate
_exptl_crystal_F_000 1309
_exptl_crystal_size_max 0.320
_exptl_crystal_size_mid 0.210
_exptl_crystal_size_min 0.070
_refine_diff_density_max 3.746
_refine_diff_density_min -3.464
_refine_diff_density_rms 0.331
_refine_ls_extinction_method none
_refine_ls_goodness_of_fit_ref 1.029
_refine_ls_hydrogen_treatment constr
_refine_ls_matrix_type full
_refine_ls_number_parameters 683
_refine_ls_number_reflns 9580
_refine_ls_number_restraints 577
_refine_ls_restrained_S_all 1.004
_refine_ls_R_factor_all 0.2173
_refine_ls_R_factor_gt 0.1273
_refine_ls_shift/su_max 0.000
_refine_ls_shift/su_mean 0.000
_refine_ls_structure_factor_coef Fsqd
_refine_ls_weighting_details 'w=1/[\s^2^(Fo^2^)+(0.1837P)^2^+60.8338P] where P=(Fo^2^+2Fc^2^)/3'
_refine_ls_weighting_scheme calc
_refine_ls_wR_factor_gt 0.3373
_refine_ls_wR_factor_ref 0.4062
_reflns_Friedel_coverage 0.000
_reflns_number_gt 4633
_reflns_number_total 9580
_reflns_threshold_expression 'I > 2\s(I)'
_cod_data_source_file d4dt02413c2.cif
_cod_data_source_block avp614_2_rt_0m_sq
_cod_depositor_comments 'Adding full bibliography for 7716981--7716983.cif.'
_cod_original_cell_volume 1901.3(9)
_cod_database_code 7716982
_shelx_shelxl_version_number 2019/3
_shelx_space_group_comment
;
The symmetry employed for this shelxl refinement is uniquely defined
by the following loop, which should always be used as a source of
symmetry information in preference to the above space-group names.
They are only intended as comments.
;
_shelx_estimated_absorpt_t_min 0.278
_shelx_estimated_absorpt_t_max 0.704

loop_
_space_group_symop_operation_xyz
'x, y, z'
'-x, -y, -z'

loop_
_atom_site_label
_atom_site_type_symbol
_atom_site_fract_x
_atom_site_fract_y
_atom_site_fract_z
_atom_site_U_iso_or_equiv
_atom_site_adp_type
_atom_site_occupancy
_atom_site_site_symmetry_order
_atom_site_calc_flag
_atom_site_refinement_flags_posn
_atom_site_refinement_flags_adp
_atom_site_refinement_flags_occupancy
_atom_site_disorder_assembly
_atom_site_disorder_group
Gd1 Gd 0.50547(13) 0.09550(9) 0.27650(6) 0.0503(4) Uani 1 1 d . . . . .
Cu1 Cu 0.7377(4) 0.1193(2) 0.0952(2) 0.0657(8) Uani 1 1 d . . . . .
Cu2 Cu 0.5677(4) -0.1619(2) 0.22606(18) 0.0609(7) Uani 1 1 d . . . . .
Cu3 Cu 0.3173(3) -0.0877(2) 0.42720(17) 0.0581(7) Uani 1 1 d . . . . .
Cu4 Cu 0.3468(4) 0.2445(2) 0.43145(18) 0.0608(8) Uani 1 1 d . . . . .
Cu5 Cu 0.6724(4) 0.3761(2) 0.2503(2) 0.0715(9) Uani 1 1 d . . . . .
Cu6 Cu 0.000000 0.000000 0.000000 0.0528(9) Uani 1 2 d S . P . .
O1 O 0.5367(18) -0.0712(11) 0.3080(10) 0.057(4) Uani 1 1 d . . . . .
O2 O 0.5068(19) -0.2620(12) 0.3030(10) 0.062(4) Uani 1 1 d . . . . .
O3 O 0.379(2) 0.0443(13) 0.3913(12) 0.068(4) Uani 1 1 d . U . . .
O4 O 0.2124(19) -0.0281(15) 0.5050(10) 0.067(5) Uani 1 1 d . . . . .
O5 O 0.490(2) 0.2412(13) 0.3545(10) 0.066(4) Uani 1 1 d . . . . .
O6 O 0.410(2) 0.3840(13) 0.4257(12) 0.070(5) Uani 1 1 d . . . . .
O7 O 0.665(2) 0.2380(13) 0.2242(11) 0.067(4) Uani 1 1 d . . . . .
O8 O 0.811(2) 0.4028(15) 0.1661(12) 0.080(5) Uani 1 1 d . . . . .
O9 O 0.6224(19) 0.0454(13) 0.1684(10) 0.064(4) Uani 1 1 d . . . . .
O10 O 0.743(2) -0.0078(13) 0.0448(12) 0.072(5) Uani 1 1 d . . . . .
O11 O 0.080(2) -0.0690(12) 0.0927(9) 0.063(4) Uani 1 1 d . . . . .
O12 O 0.1201(19) 0.1216(12) 0.0680(9) 0.060(4) Uani 1 1 d . . . . .
C12 C 0.217(3) 0.1003(16) 0.1288(12) 0.053(5) Uani 1 1 d . . . . .
O13 O 0.3259(18) 0.1616(12) 0.1767(9) 0.060(4) Uani 1 1 d . . . . .
O14 O 0.274(2) -0.0323(13) 0.2052(11) 0.073(5) Uani 1 1 d . . . . .
N1 N 0.446(2) -0.1326(16) 0.3594(11) 0.060(5) Uani 1 1 d . . . . .
N2 N 0.282(3) -0.2249(16) 0.4625(13) 0.069(5) Uani 1 1 d . . . . .
H2A H 0.332968 -0.223628 0.514974 0.083 Uiso 1 1 calc R U . . .
H2B H 0.178142 -0.251352 0.460826 0.083 Uiso 1 1 calc R U . . .
N3 N 0.308(2) 0.1005(16) 0.4408(12) 0.063(5) Uani 1 1 d . . . . .
N4 N 0.215(3) 0.2256(19) 0.5157(17) 0.083(7) Uani 1 1 d . . . . .
H4A H 0.266667 0.266735 0.560528 0.099 Uiso 1 1 calc R U . . .
H4B H 0.126235 0.243682 0.496245 0.099 Uiso 1 1 calc R U . . .
N5 N 0.536(2) 0.3340(14) 0.3202(14) 0.063(5) Uani 1 1 d . U . . .
N6 N 0.663(4) 0.5122(17) 0.284(3) 0.139(15) Uani 1 1 d . . . . .
H6A H 0.760044 0.549160 0.306611 0.167 Uiso 1 1 calc R U . . .
H6B H 0.626503 0.540188 0.238965 0.167 Uiso 1 1 calc R U . . .
N7 N 0.737(2) 0.2418(16) 0.1554(13) 0.061(5) Uani 1 1 d . . . . .
N8 N 0.865(4) 0.222(2) 0.028(2) 0.113(11) Uani 1 1 d . . . . .
H8A H 0.959523 0.210255 0.028506 0.136 Uiso 1 1 calc R U . . .
H8B H 0.813167 0.214151 -0.024484 0.136 Uiso 1 1 calc R U . . .
N9 N 0.622(3) -0.0596(15) 0.1541(13) 0.068(6) Uani 1 1 d . . . . .
N10 N 0.645(3) -0.2426(18) 0.1451(15) 0.087(7) Uani 1 1 d D . . . .
H10A H 0.726852 -0.262862 0.171734 0.105 Uiso 1 1 calc R U . . .
H10B H 0.566892 -0.295902 0.123098 0.105 Uiso 1 1 calc R U . . .
C1 C 0.438(3) -0.2218(16) 0.3513(14) 0.056(5) Uani 1 1 d . . . . .
C2 C 0.341(3) -0.2859(17) 0.4067(14) 0.057(5) Uani 1 1 d . . . . .
H2C H 0.251741 -0.334060 0.372316 0.069 Uiso 1 1 calc R U . . .
H2D H 0.407366 -0.321760 0.439984 0.069 Uiso 1 1 calc R U . . .
C3 C 0.243(3) 0.0670(18) 0.4945(15) 0.057(5) Uani 1 1 d . . . . .
C4 C 0.168(3) 0.128(2) 0.5426(14) 0.069(7) Uani 1 1 d . . . . .
H4C H 0.052779 0.102109 0.530760 0.083 Uiso 1 1 calc R U . . .
H4D H 0.206102 0.127933 0.602249 0.083 Uiso 1 1 calc R U . . .
C5 C 0.499(5) 0.402(2) 0.372(2) 0.093(10) Uani 1 1 d . . . . .
C6 C 0.555(5) 0.507(2) 0.345(3) 0.104(11) Uani 1 1 d . . . . .
H6C H 0.461955 0.529233 0.320839 0.125 Uiso 1 1 calc R U . . .
H6D H 0.610065 0.552019 0.394536 0.125 Uiso 1 1 calc R U . . .
C7 C 0.809(3) 0.317(2) 0.1331(15) 0.067(7) Uani 1 1 d . . . . .
C8 C 0.888(4) 0.318(2) 0.0583(17) 0.080(8) Uani 1 1 d . . . . .
H8C H 0.843186 0.354141 0.015396 0.096 Uiso 1 1 calc R U . . .
H8D H 1.002069 0.349330 0.074500 0.096 Uiso 1 1 calc R U . . .
C9 C 0.680(3) -0.078(2) 0.095(2) 0.071(7) Uani 1 1 d . . . . .
C10 C 0.695(4) -0.1810(18) 0.0786(17) 0.078(8) Uani 1 1 d D . . . .
H10C H 0.629337 -0.210009 0.025062 0.093 Uiso 1 1 calc R U . . .
H10D H 0.805471 -0.178458 0.075856 0.093 Uiso 1 1 calc R U . . .
C11 C 0.185(2) -0.0083(17) 0.1456(12) 0.051(5) Uani 1 1 d . . . . .
Cu7 Cu 0.0930(9) 0.4745(6) 0.2453(5) 0.0818(19) Uani 0.635(11) 1 d D U P A 1
C13 C 0.030(7) 0.368(3) 0.371(3) 0.095(4) Uani 0.635(11) 1 d D U P A 1
C14 C 0.070(8) 0.309(3) 0.324(3) 0.093(4) Uani 0.635(11) 1 d D U P A 1
O18 O -0.005(4) 0.4620(19) 0.3419(19) 0.093(4) Uani 0.635(11) 1 d D U P A 1
O19 O 0.112(4) 0.336(2) 0.2521(18) 0.092(4) Uani 0.635(11) 1 d D U P A 1
O20 O -0.020(4) 0.343(3) 0.4444(18) 0.102(7) Uani 0.635(11) 1 d D U P A 1
O21 O 0.081(4) 0.218(2) 0.342(2) 0.084(6) Uani 0.635(11) 1 d D U P A 1
C15 C 0.188(8) 0.637(3) 0.175(4) 0.102(4) Uani 0.635(11) 1 d D U P A 1
C16 C 0.257(6) 0.583(3) 0.141(3) 0.105(5) Uani 0.635(11) 1 d D U P A 1
O22 O 0.093(4) 0.601(2) 0.241(2) 0.099(4) Uani 0.635(11) 1 d D U P A 1
O23 O 0.230(4) 0.488(2) 0.154(2) 0.107(6) Uani 0.635(11) 1 d D U P A 1
O24 O 0.196(5) 0.735(2) 0.166(2) 0.107(6) Uani 0.635(11) 1 d D U P A 1
O25 O 0.367(5) 0.610(3) 0.093(2) 0.132(11) Uani 0.635(11) 1 d D U P A 1
Cu7B Cu 0.061(2) 0.5096(11) 0.2736(11) 0.102(3) Uani 0.365(11) 1 d D U P A 2
C13B C -0.003(10) 0.361(4) 0.367(4) 0.095(4) Uani 0.365(11) 1 d D U P A 2
C14B C 0.080(12) 0.332(5) 0.320(5) 0.093(4) Uani 0.365(11) 1 d D U P A 2
O18B O -0.073(6) 0.447(3) 0.347(3) 0.095(4) Uani 0.365(11) 1 d D U P A 2
O19B O 0.146(6) 0.392(3) 0.268(3) 0.093(4) Uani 0.365(11) 1 d D U P A 2
O20B O -0.071(7) 0.306(4) 0.425(3) 0.102(8) Uani 0.365(11) 1 d D U P A 2
O21B O 0.124(7) 0.247(3) 0.325(4) 0.093(5) Uani 0.365(11) 1 d D U P A 2
C15B C 0.053(8) 0.672(4) 0.205(4) 0.102(5) Uani 0.365(11) 1 d D U P A 2
C16B C 0.163(11) 0.652(5) 0.174(6) 0.102(4) Uani 0.365(11) 1 d D U P A 2
O22B O -0.018(6) 0.614(3) 0.271(3) 0.101(5) Uani 0.365(11) 1 d D U P A 2
O23B O 0.191(6) 0.564(3) 0.184(3) 0.099(4) Uani 0.365(11) 1 d D U P A 2
O24B O -0.013(7) 0.749(4) 0.187(4) 0.114(6) Uani 0.365(11) 1 d D U P A 2
O25B O 0.265(7) 0.716(4) 0.136(4) 0.105(7) Uani 0.365(11) 1 d D U P A 2
O15 O 0.7657(19) 0.1218(12) 0.3595(10) 0.065(4) Uani 1 1 d . . . . .
H15A H 0.834308 0.170083 0.384888 0.097 Uiso 1 1 d R U . . .
H15B H 0.731239 0.081680 0.392117 0.097 Uiso 1 1 d R U . . .
O16 O 0.428(5) 0.363(3) 0.137(3) 0.114(6) Uani 0.635(11) 1 d . U P A 1
H16A H 0.376804 0.317137 0.160181 0.172 Uiso 0.635(11) 1 d R U P A 1
H16B H 0.400247 0.413908 0.143784 0.172 Uiso 0.635(11) 1 d R U P A 1
O16B O 0.303(10) 0.363(5) 0.142(5) 0.114(6) Uani 0.365(11) 1 d . U P A 2
H16C H 0.382021 0.389861 0.178213 0.172 Uiso 0.365(11) 1 d R U P A 2
H16D H 0.231380 0.401713 0.162645 0.172 Uiso 0.365(11) 1 d R U P A 2
O17 O 0.016(5) -0.203(3) 0.274(3) 0.115(6) Uani 0.635(11) 1 d . U P A 1
H17A H 0.074558 -0.147704 0.265462 0.173 Uiso 0.635(11) 1 d R U P A 1
H17B H 0.034180 -0.246582 0.243878 0.173 Uiso 0.635(11) 1 d R U P A 1
O17B O 0.059(7) -0.130(4) 0.321(4) 0.090(11) Uani 0.365(11) 1 d . U P A 2
H17C H 0.118568 -0.096590 0.291678 0.135 Uiso 0.365(11) 1 d R U P A 2
H17D H 0.003407 -0.181492 0.294245 0.135 Uiso 0.365(11) 1 d R U P A 2
O26 O -0.034(5) 0.033(3) 0.259(3) 0.114(6) Uani 0.635(11) 1 d . U P A 1
H26A H -0.018465 0.071099 0.301107 0.172 Uiso 0.635(11) 1 d R U P A 1
H26B H -0.078948 -0.024020 0.266538 0.172 Uiso 0.635(11) 1 d R U P A 1
O26B O 0.016(9) 0.088(5) 0.238(5) 0.114(6) Uani 0.365(11) 1 d . U P A 2
H26C H -0.014426 0.131603 0.260151 0.171 Uiso 0.365(11) 1 d R U P A 2
H26D H -0.059281 0.041414 0.215925 0.171 Uiso 0.365(11) 1 d R U P A 2

loop_
_atom_site_aniso_label
_atom_site_aniso_U_11
_atom_site_aniso_U_22
_atom_site_aniso_U_33
_atom_site_aniso_U_23
_atom_site_aniso_U_13
_atom_site_aniso_U_12
Gd1 0.0531(6) 0.0630(7) 0.0384(5) 0.0058(4) -0.0006(4) 0.0276(5)
Cu1 0.077(2) 0.0631(18) 0.0709(19) 0.0149(15) 0.0282(16) 0.0318(15)
Cu2 0.0713(18) 0.0654(18) 0.0546(16) 0.0091(13) 0.0150(13) 0.0308(15)
Cu3 0.0621(16) 0.0685(18) 0.0507(15) 0.0098(13) 0.0103(12) 0.0294(14)
Cu4 0.0664(17) 0.0666(18) 0.0537(15) 0.0024(13) 0.0022(13) 0.0316(14)
Cu5 0.090(2) 0.0525(17) 0.073(2) 0.0091(14) 0.0143(17) 0.0196(16)
Cu6 0.057(2) 0.068(2) 0.0351(16) 0.0026(15) -0.0046(14) 0.0279(18)
O1 0.060(9) 0.054(9) 0.059(9) 0.012(7) 0.013(7) 0.016(7)
O2 0.067(10) 0.062(10) 0.066(10) 0.010(8) 0.021(8) 0.031(8)
O3 0.070(8) 0.061(8) 0.081(8) 0.000(6) 0.018(7) 0.026(6)
O4 0.060(9) 0.103(14) 0.045(8) 0.012(8) 0.001(7) 0.039(9)
O5 0.075(11) 0.071(11) 0.061(10) 0.005(8) 0.023(8) 0.029(9)
O6 0.070(11) 0.066(11) 0.081(12) 0.005(9) 0.026(9) 0.021(9)
O7 0.067(10) 0.071(11) 0.069(10) 0.020(8) -0.007(8) 0.039(9)
O8 0.097(14) 0.075(13) 0.071(12) 0.024(10) 0.029(10) 0.016(11)
O9 0.061(9) 0.080(12) 0.050(9) 0.006(8) 0.010(7) 0.017(8)
O10 0.074(11) 0.075(12) 0.083(12) 0.032(10) 0.031(9) 0.035(9)
O11 0.074(10) 0.069(10) 0.049(8) 0.014(7) -0.009(7) 0.034(9)
O12 0.072(10) 0.076(11) 0.044(8) -0.004(7) 0.003(7) 0.047(8)
C12 0.065(13) 0.056(13) 0.037(10) 0.006(9) -0.007(9) 0.028(11)
O13 0.061(9) 0.070(10) 0.049(8) 0.009(7) -0.014(7) 0.034(8)
O14 0.067(10) 0.067(11) 0.070(11) 0.007(8) -0.023(8) 0.016(8)
N1 0.057(11) 0.084(15) 0.042(9) 0.023(9) 0.004(8) 0.027(10)
N2 0.080(14) 0.075(14) 0.062(12) 0.013(10) 0.020(10) 0.035(12)
N3 0.073(12) 0.077(13) 0.047(10) -0.011(9) -0.009(9) 0.052(11)
N4 0.060(13) 0.102(19) 0.099(18) 0.041(15) 0.023(12) 0.036(13)
N5 0.062(8) 0.040(7) 0.090(9) 0.004(7) 0.005(7) 0.025(7)
N6 0.15(3) 0.036(13) 0.26(5) 0.019(19) 0.12(3) 0.013(15)
N7 0.069(12) 0.063(13) 0.058(12) 0.009(10) 0.028(10) 0.018(10)
N8 0.14(3) 0.10(2) 0.15(3) 0.07(2) 0.07(2) 0.08(2)
N9 0.088(15) 0.062(13) 0.055(11) 0.005(9) -0.007(11) 0.036(11)
N10 0.12(2) 0.081(16) 0.082(16) 0.017(13) 0.043(15) 0.043(15)
C1 0.077(15) 0.043(12) 0.050(12) -0.010(9) 0.000(10) 0.028(11)
C2 0.062(13) 0.053(13) 0.053(12) 0.001(10) 0.012(10) 0.010(11)
C3 0.071(15) 0.058(14) 0.048(12) 0.003(10) 0.005(11) 0.033(12)
C4 0.078(16) 0.10(2) 0.040(11) 0.005(12) 0.013(11) 0.050(15)
C5 0.13(3) 0.062(18) 0.09(2) 0.034(16) 0.01(2) 0.028(18)
C6 0.14(3) 0.07(2) 0.13(3) 0.025(19) 0.05(3) 0.06(2)
C7 0.083(17) 0.061(16) 0.053(13) 0.005(12) -0.010(12) 0.025(14)
C8 0.11(2) 0.078(19) 0.056(15) 0.007(13) 0.015(14) 0.029(17)
C9 0.064(15) 0.071(17) 0.09(2) 0.028(15) 0.027(14) 0.031(13)
C10 0.10(2) 0.058(15) 0.09(2) 0.008(14) 0.055(17) 0.029(14)
C11 0.052(11) 0.074(15) 0.031(9) -0.007(9) -0.005(8) 0.030(11)
Cu7 0.089(4) 0.064(4) 0.084(4) 0.015(3) 0.010(3) 0.008(3)
C13 0.096(7) 0.075(7) 0.096(7) 0.014(6) 0.000(6) 0.003(6)
C14 0.095(7) 0.072(7) 0.095(7) 0.015(6) -0.003(6) 0.005(6)
O18 0.097(7) 0.072(6) 0.095(7) 0.007(6) 0.006(6) 0.002(6)
O19 0.093(7) 0.072(7) 0.095(7) 0.016(6) -0.001(6) 0.006(6)
O20 0.105(13) 0.087(12) 0.093(12) 0.027(11) -0.004(11) -0.002(11)
O21 0.090(12) 0.060(11) 0.090(12) 0.020(10) -0.009(10) 0.013(10)
C15 0.110(7) 0.078(7) 0.102(7) 0.016(7) 0.002(7) 0.005(7)
C16 0.112(8) 0.083(8) 0.102(8) 0.018(7) 0.004(7) 0.002(7)
O22 0.105(6) 0.075(6) 0.100(6) 0.014(6) 0.000(6) 0.005(6)
O23 0.112(10) 0.088(9) 0.103(10) 0.020(9) 0.000(9) 0.006(9)
O24 0.122(11) 0.075(10) 0.111(11) 0.013(10) 0.002(10) 0.013(10)
O25 0.151(19) 0.117(18) 0.099(17) 0.018(16) 0.029(16) -0.024(17)
Cu7B 0.103(5) 0.077(5) 0.107(6) 0.014(5) -0.008(5) 0.006(5)
C13B 0.096(7) 0.074(7) 0.096(7) 0.014(6) 0.000(7) 0.003(6)
C14B 0.095(7) 0.073(7) 0.095(7) 0.015(6) -0.002(6) 0.005(6)
O18B 0.098(7) 0.073(7) 0.097(7) 0.010(7) 0.000(7) 0.003(7)
O19B 0.096(6) 0.071(7) 0.096(7) 0.016(6) -0.002(6) 0.006(6)
O20B 0.105(14) 0.080(13) 0.094(13) 0.019(12) -0.006(13) -0.007(13)
O21B 0.095(8) 0.072(8) 0.095(8) 0.016(8) -0.004(8) 0.005(8)
C15B 0.109(8) 0.076(7) 0.103(8) 0.014(7) 0.001(7) 0.006(7)
C16B 0.110(7) 0.078(7) 0.102(7) 0.016(7) 0.001(7) 0.005(7)
O22B 0.105(8) 0.077(8) 0.105(8) 0.015(7) -0.002(7) 0.004(7)
O23B 0.107(7) 0.077(7) 0.099(7) 0.017(6) 0.003(6) 0.005(6)
O24B 0.124(11) 0.085(10) 0.126(11) 0.008(9) 0.008(10) 0.023(10)
O25B 0.111(12) 0.084(12) 0.105(12) 0.021(11) 0.007(11) 0.007(11)
O15 0.061(9) 0.067(10) 0.067(10) 0.021(8) -0.001(8) 0.025(8)
O16 0.124(12) 0.084(11) 0.129(12) 0.008(10) 0.010(11) 0.025(10)
O16B 0.124(12) 0.085(11) 0.127(12) 0.007(10) 0.010(11) 0.025(11)
O17 0.125(12) 0.087(11) 0.128(12) 0.007(10) 0.011(11) 0.025(10)
O17B 0.10(2) 0.072(19) 0.08(2) -0.010(18) 0.020(18) 0.003(19)
O26 0.124(12) 0.085(11) 0.128(12) 0.007(10) 0.010(11) 0.026(10)
O26B 0.123(12) 0.085(11) 0.127(12) 0.007(10) 0.010(11) 0.025(11)

loop_
_atom_type_symbol
_atom_type_description
_atom_type_scat_dispersion_real
_atom_type_scat_dispersion_imag
_atom_type_scat_source
C C 0.0033 0.0016 'International Tables Vol C Tables 4.2.6.8 and 6.1.1.4'
H H 0.0000 0.0000 'International Tables Vol C Tables 4.2.6.8 and 6.1.1.4'
Cu Cu 0.3201 1.2651 'International Tables Vol C Tables 4.2.6.8 and 6.1.1.4'
Gd Gd -0.1653 3.9035 'International Tables Vol C Tables 4.2.6.8 and 6.1.1.4'
N N 0.0061 0.0033 'International Tables Vol C Tables 4.2.6.8 and 6.1.1.4'
O O 0.0106 0.0060 'International Tables Vol C Tables 4.2.6.8 and 6.1.1.4'

loop_
_geom_angle_atom_site_label_1
_geom_angle_atom_site_label_2
_geom_angle_atom_site_label_3
_geom_angle
_geom_angle_site_symmetry_1
_geom_angle_site_symmetry_3
_geom_angle_publ_flag
O9 Gd1 O3 145.4(6) . . ?
O9 Gd1 O15 84.4(6) . . ?
O3 Gd1 O15 92.5(6) . . ?
O9 Gd1 O7 69.9(6) . . ?
O3 Gd1 O7 142.4(6) . . ?
O15 Gd1 O7 75.5(5) . . ?
O9 Gd1 O5 142.0(6) . . ?
O3 Gd1 O5 71.7(6) . . ?
O15 Gd1 O5 86.1(6) . . ?
O7 Gd1 O5 72.1(6) . . ?
O9 Gd1 O14 82.5(6) . . ?
O3 Gd1 O14 79.7(6) . . ?
O15 Gd1 O14 143.3(6) . . ?
O7 Gd1 O14 130.1(6) . . ?
O5 Gd1 O14 123.9(6) . . ?
O9 Gd1 O13 91.2(6) . . ?
O3 Gd1 O13 108.7(6) . . ?
O15 Gd1 O13 147.1(6) . . ?
O7 Gd1 O13 72.4(5) . . ?
O5 Gd1 O13 77.4(6) . . ?
O14 Gd1 O13 67.5(5) . . ?
O9 Gd1 O1 74.7(6) . . ?
O3 Gd1 O1 71.4(5) . . ?
O15 Gd1 O1 73.9(5) . . ?
O7 Gd1 O1 134.8(5) . . ?
O5 Gd1 O1 136.8(5) . . ?
O14 Gd1 O1 69.6(5) . . ?
O13 Gd1 O1 136.1(5) . . ?
O9 Gd1 H15B 94.0 . . ?
O3 Gd1 H15B 75.4 . . ?
O15 Gd1 H15B 18.9 . . ?
O7 Gd1 H15B 94.1 . . ?
O5 Gd1 H15B 88.5 . . ?
O14 Gd1 H15B 129.5 . . ?
O13 Gd1 H15B 162.8 . . ?
O1 Gd1 H15B 61.0 . . ?
O9 Cu1 N7 90.4(8) . . ?
O9 Cu1 O10 85.8(7) . . ?
N7 Cu1 O10 174.8(8) . . ?
O9 Cu1 N8 169.8(11) . . ?
N7 Cu1 N8 79.4(11) . . ?
O10 Cu1 N8 104.3(10) . . ?
N9 Cu2 O1 91.7(8) . . ?
N9 Cu2 O2 176.9(8) . . ?
O1 Cu2 O2 85.3(7) . . ?
N9 Cu2 N10 83.9(9) . . ?
O1 Cu2 N10 168.9(10) . . ?
O2 Cu2 N10 99.2(8) . . ?
N1 Cu3 O3 91.2(8) . . ?
N1 Cu3 O4 172.0(8) . . ?
O3 Cu3 O4 84.7(8) . . ?
N1 Cu3 N2 82.5(9) . . ?
O3 Cu3 N2 172.6(8) . . ?
O4 Cu3 N2 101.0(8) . . ?
N1 Cu3 O17B 97.7(14) . . ?
O3 Cu3 O17B 91.4(14) . . ?
O4 Cu3 O17B 89.4(14) . . ?
N2 Cu3 O17B 93.4(15) . . ?
O6 Cu4 N4 104.6(10) . . ?
O6 Cu4 O5 84.8(8) . . ?
N4 Cu4 O5 169.1(9) . . ?
O6 Cu4 N3 173.1(8) . . ?
N4 Cu4 N3 79.0(10) . . ?
O5 Cu4 N3 91.1(8) . . ?
O6 Cu4 O21B 85.6(12) . . ?
N4 Cu4 O21B 91.5(15) . . ?
O5 Cu4 O21B 94.9(15) . . ?
N3 Cu4 O21B 100.3(12) . . ?
N5 Cu5 O7 87.9(8) . . ?
N5 Cu5 O8 171.8(9) . . ?
O7 Cu5 O8 84.4(8) . . ?
N5 Cu5 N6 86.1(10) . . ?
O7 Cu5 N6 174.1(10) . . ?
O8 Cu5 N6 101.5(11) . . ?
N5 Cu5 O16 86.9(12) . . ?
O7 Cu5 O16 91.0(10) . . ?
O8 Cu5 O16 90.4(12) . . ?
N6 Cu5 O16 88.1(16) . . ?
O12 Cu6 O12 180.0 2 . ?
O12 Cu6 O11 86.0(7) 2 2 ?
O12 Cu6 O11 94.0(7) . 2 ?
O12 Cu6 O11 94.0(7) 2 . ?
O12 Cu6 O11 86.0(7) . . ?
O11 Cu6 O11 180.0 2 . ?
N1 O1 Cu2 104.3(12) . . ?
N1 O1 Gd1 123.0(12) . . ?
Cu2 O1 Gd1 122.8(7) . . ?
C1 O2 Cu2 104.0(14) . . ?
N3 O3 Cu3 103.9(14) . . ?
N3 O3 Gd1 127.6(14) . . ?
Cu3 O3 Gd1 127.8(8) . . ?
C3 O4 Cu3 107.2(15) . . ?
N5 O5 Cu4 111.2(13) . . ?
N5 O5 Gd1 117.9(13) . . ?
Cu4 O5 Gd1 125.9(8) . . ?
C5 O6 Cu4 108.3(18) . . ?
N7 O7 Cu5 103.0(13) . . ?
N7 O7 Gd1 128.4(14) . . ?
Cu5 O7 Gd1 126.7(9) . . ?
C7 O8 Cu5 105.8(17) . . ?
N9 O9 Cu1 108.5(14) . . ?
N9 O9 Gd1 120.5(13) . . ?
Cu1 O9 Gd1 130.8(9) . . ?
C9 O10 Cu1 106.5(17) . . ?
C11 O11 Cu6 110.1(14) . . ?
C12 O12 Cu6 108.8(14) . . ?
O13 C12 O12 125(2) . . ?
O13 C12 C11 118.8(16) . . ?
O12 C12 C11 115.9(19) . . ?
C12 O13 Gd1 116.7(13) . . ?
C11 O14 Gd1 117.5(15) . . ?
C1 N1 O1 116(2) . . ?
C1 N1 Cu3 119.6(17) . . ?
O1 N1 Cu3 123.7(15) . . ?
C2 N2 Cu3 110.0(15) . . ?
C2 N2 H2A 109.7 . . ?
Cu3 N2 H2A 109.7 . . ?
C2 N2 H2B 109.7 . . ?
Cu3 N2 H2B 109.7 . . ?
H2A N2 H2B 108.2 . . ?
C3 N3 O3 122(2) . . ?
C3 N3 Cu4 117.5(17) . . ?
O3 N3 Cu4 119.6(17) . . ?
C4 N4 Cu4 117.0(18) . . ?
C4 N4 H4A 108.0 . . ?
Cu4 N4 H4A 108.0 . . ?
C4 N4 H4B 108.0 . . ?
Cu4 N4 H4B 108.0 . . ?
H4A N4 H4B 107.3 . . ?
C5 N5 O5 106(2) . . ?
C5 N5 Cu5 119.7(19) . . ?
O5 N5 Cu5 131.0(14) . . ?
C6 N6 Cu5 109.8(18) . . ?
C6 N6 H6A 109.7 . . ?
Cu5 N6 H6A 109.7 . . ?
C6 N6 H6B 109.7 . . ?
Cu5 N6 H6B 109.7 . . ?
H6A N6 H6B 108.2 . . ?
C7 N7 O7 123(2) . . ?
C7 N7 Cu1 117.5(19) . . ?
O7 N7 Cu1 119.8(15) . . ?
C8 N8 Cu1 114(2) . . ?
C8 N8 H8A 108.7 . . ?
Cu1 N8 H8A 108.7 . . ?
C8 N8 H8B 108.7 . . ?
Cu1 N8 H8B 108.7 . . ?
H8A N8 H8B 107.6 . . ?
C9 N9 O9 115(2) . . ?
C9 N9 Cu2 117.5(19) . . ?
O9 N9 Cu2 126.8(16) . . ?
C10 N10 Cu2 108.8(16) . . ?
C10 N10 H10A 109.9 . . ?
Cu2 N10 H10A 109.9 . . ?
C10 N10 H10B 109.9 . . ?
Cu2 N10 H10B 109.9 . . ?
H10A N10 H10B 108.3 . . ?
N1 C1 O2 126(2) . . ?
N1 C1 C2 116(2) . . ?
O2 C1 C2 118.7(19) . . ?
N2 C2 C1 110.5(19) . . ?
N2 C2 H2C 109.5 . . ?
C1 C2 H2C 109.5 . . ?
N2 C2 H2D 109.5 . . ?
C1 C2 H2D 109.5 . . ?
H2C C2 H2D 108.1 . . ?
N3 C3 O4 121(2) . . ?
N3 C3 C4 120(2) . . ?
O4 C3 C4 118(2) . . ?
N4 C4 C3 106(2) . . ?
N4 C4 H4C 110.6 . . ?
C3 C4 H4C 110.6 . . ?
N4 C4 H4D 110.6 . . ?
C3 C4 H4D 110.6 . . ?
H4C C4 H4D 108.8 . . ?
O6 C5 N5 127(3) . . ?
O6 C5 C6 121(3) . . ?
N5 C5 C6 111(3) . . ?
N6 C6 C5 111(3) . . ?
N6 C6 H6C 109.3 . . ?
C5 C6 H6C 109.3 . . ?
N6 C6 H6D 109.3 . . ?
C5 C6 H6D 109.3 . . ?
H6C C6 H6D 108.0 . . ?
N7 C7 O8 123(3) . . ?
N7 C7 C8 121(3) . . ?
O8 C7 C8 116(2) . . ?
N8 C8 C7 108(3) . . ?
N8 C8 H8C 110.1 . . ?
C7 C8 H8C 110.1 . . ?
N8 C8 H8D 110.1 . . ?
C7 C8 H8D 110.1 . . ?
H8C C8 H8D 108.4 . . ?
N9 C9 O10 123(3) . . ?
N9 C9 C10 119(2) . . ?
O10 C9 C10 117(2) . . ?
N10 C10 C9 110(2) . . ?
N10 C10 H10C 109.6 . . ?
C9 C10 H10C 109.6 . . ?
N10 C10 H10D 109.6 . . ?
C9 C10 H10D 109.6 . . ?
H10C C10 H10D 108.1 . . ?
O14 C11 O11 125(2) . . ?
O14 C11 C12 118.2(19) . . ?
O11 C11 C12 116.9(17) . . ?
O22 Cu7 O18 92.2(15) . . ?
O22 Cu7 O19 175.4(16) . . ?
O18 Cu7 O19 89.5(11) . . ?
O22 Cu7 O23 90.1(12) . . ?
O18 Cu7 O23 170.9(15) . . ?
O19 Cu7 O23 87.5(14) . . ?
C14 C13 O20 124(3) . . ?
C14 C13 O18 122(3) . . ?
O20 C13 O18 113(3) . . ?
C13 C14 O19 120(3) . . ?
C13 C14 O21 124(3) . . ?
O19 C14 O21 115(3) . . ?
C13 O18 Cu7 100(2) . . ?
C14 O19 Cu7 106(2) . . ?
C16 C15 O24 129(4) . . ?
C16 C15 O22 121(3) . . ?
O24 C15 O22 110(3) . . ?
C15 C16 O23 120(4) . . ?
C15 C16 O25 127(4) . . ?
O23 C16 O25 112(3) . . ?
C15 O22 Cu7 105(2) . . ?
C16 O23 Cu7 103(2) . . ?
O22B Cu7B O18B 92.8(18) . . ?
O22B Cu7B O19B 176(2) . . ?
O18B Cu7B O19B 89.8(13) . . ?
O22B Cu7B O23B 90.0(14) . . ?
O18B Cu7B O23B 173(3) . . ?
O19B Cu7B O23B 87.1(17) . . ?
C14B C13B O20B 124(4) . . ?
C14B C13B O18B 122(4) . . ?
O20B C13B O18B 112(4) . . ?
C13B C14B O19B 120(4) . . ?
C13B C14B O21B 125(4) . . ?
O19B C14B O21B 114(4) . . ?
C13B O18B Cu7B 100(2) . . ?
C14B O19B Cu7B 105(3) . . ?
C14B O21B Cu4 117(6) . . ?
C16B C15B O24B 127(4) . . ?
C16B C15B O22B 122(4) . . ?
O24B C15B O22B 111(3) . . ?
C15B C16B O23B 119(4) . . ?
C15B C16B O25B 124(4) . . ?
O23B C16B O25B 116(4) . . ?
C15B O22B Cu7B 104(2) . . ?
C16B O23B Cu7B 103(3) . . ?
Gd1 O15 H15A 135.4 . . ?
Gd1 O15 H15B 91.5 . . ?
H15A O15 H15B 111.0 . . ?
Cu5 O16 H16A 89.6 . . ?
Cu5 O16 H16B 106.2 . . ?
H16A O16 H16B 111.8 . . ?
H16C O16B H16D 95.2 . . ?
H17A O17 H17B 108.6 . . ?
Cu3 O17B H17C 81.7 . . ?
Cu3 O17B H17D 133.4 . . ?
H17C O17B H17D 110.9 . . ?
H26A O26 H26B 112.0 . . ?
H26C O26B H26D 112.0 . . ?

loop_
_geom_bond_atom_site_label_1
_geom_bond_atom_site_label_2
_geom_bond_distance
_geom_bond_site_symmetry_2
_geom_bond_publ_flag
Gd1 O9 2.354(17) . ?
Gd1 O3 2.376(18) . ?
Gd1 O15 2.383(15) . ?
Gd1 O7 2.403(18) . ?
Gd1 O5 2.409(16) . ?
Gd1 O14 2.426(16) . ?
Gd1 O13 2.441(12) . ?
Gd1 O1 2.479(15) . ?
Gd1 H15B 2.5420 . ?
Cu1 O9 1.867(17) . ?
Cu1 N7 1.94(2) . ?
Cu1 O10 1.946(19) . ?
Cu1 N8 2.05(3) . ?
Cu2 N9 1.90(2) . ?
Cu2 O1 1.908(16) . ?
Cu2 O2 1.945(16) . ?
Cu2 N10 2.02(2) . ?
Cu3 N1 1.91(2) . ?
Cu3 O3 1.929(18) . ?
Cu3 O4 1.967(17) . ?
Cu3 N2 1.99(2) . ?
Cu3 O17B 2.53(6) . ?
Cu4 O6 1.898(18) . ?
Cu4 N4 1.93(2) . ?
Cu4 O5 1.928(16) . ?
Cu4 N3 1.97(2) . ?
Cu4 O21B 2.39(6) . ?
Cu5 N5 1.80(2) . ?
Cu5 O7 1.946(17) . ?
Cu5 O8 1.971(19) . ?
Cu5 N6 1.99(3) . ?
Cu5 O16 2.54(4) . ?
Cu6 O12 1.945(16) 2 ?
Cu6 O12 1.945(16) . ?
Cu6 O11 1.946(13) 2 ?
Cu6 O11 1.946(13) . ?
O1 N1 1.42(2) . ?
O2 C1 1.27(3) . ?
O3 N3 1.42(2) . ?
O4 C3 1.31(3) . ?
O5 N5 1.42(3) . ?
O6 C5 1.26(4) . ?
O7 N7 1.37(3) . ?
O8 C7 1.28(3) . ?
O9 N9 1.48(3) . ?
O10 C9 1.37(3) . ?
O11 C11 1.26(2) . ?
O12 C12 1.29(2) . ?
C12 O13 1.24(3) . ?
C12 C11 1.52(3) . ?
O14 C11 1.25(2) . ?
N1 C1 1.23(3) . ?
N2 C2 1.47(3) . ?
N2 H2A 0.8900 . ?
N2 H2B 0.8900 . ?
N3 C3 1.17(3) . ?
N4 C4 1.43(4) . ?
N4 H4A 0.8900 . ?
N4 H4B 0.8900 . ?
N5 C5 1.38(4) . ?
N6 C6 1.49(4) . ?
N6 H6A 0.8900 . ?
N6 H6B 0.8900 . ?
N7 C7 1.19(3) . ?
N8 C8 1.36(4) . ?
N8 H8A 0.8900 . ?
N8 H8B 0.8900 . ?
N9 C9 1.21(3) . ?
N10 C10 1.464(18) . ?
N10 H10A 0.8900 . ?
N10 H10B 0.8900 . ?
C1 C2 1.51(3) . ?
C2 H2C 0.9700 . ?
C2 H2D 0.9700 . ?
C3 C4 1.48(3) . ?
C4 H4C 0.9700 . ?
C4 H4D 0.9700 . ?
C5 C6 1.53(4) . ?
C6 H6C 0.9700 . ?
C6 H6D 0.9700 . ?
C7 C8 1.51(4) . ?
C8 H8C 0.9700 . ?
C8 H8D 0.9700 . ?
C9 C10 1.50(4) . ?
C10 H10C 0.9700 . ?
C10 H10D 0.9700 . ?
Cu7 O22 1.77(3) . ?
Cu7 O18 1.91(3) . ?
Cu7 O19 1.99(3) . ?
Cu7 O23 2.05(3) . ?
C13 C14 1.26(5) . ?
C13 O20 1.37(4) . ?
C13 O18 1.50(4) . ?
C14 O19 1.32(4) . ?
C14 O21 1.34(4) . ?
C15 C16 1.26(5) . ?
C15 O24 1.37(4) . ?
C15 O22 1.51(4) . ?
C16 O23 1.32(4) . ?
C16 O25 1.34(4) . ?
Cu7B O22B 1.77(3) . ?
Cu7B O18B 1.89(3) . ?
Cu7B O19B 1.99(3) . ?
Cu7B O23B 2.06(3) . ?
C13B C14B 1.26(5) . ?
C13B O20B 1.37(4) . ?
C13B O18B 1.51(4) . ?
C14B O19B 1.32(4) . ?
C14B O21B 1.35(4) . ?
C15B C16B 1.26(5) . ?
C15B O24B 1.36(4) . ?
C15B O22B 1.50(4) . ?
C16B O23B 1.32(4) . ?
C16B O25B 1.34(4) . ?
O15 H15A 0.8238 . ?
O15 H15B 0.8229 . ?
O16 H16A 0.8205 . ?
O16 H16B 0.8221 . ?
O16B H16C 0.8201 . ?
O16B H16D 1.0131 . ?
O17 H17A 0.8372 . ?
O17 H17B 0.8317 . ?
O17B H17C 0.8274 . ?
O17B H17D 0.8221 . ?
O26 H26A 0.8223 . ?
O26 H26B 0.8201 . ?
O26B H26C 0.8201 . ?
O26B H26D 0.8203 . ?

loop_
_geom_hbond_atom_site_label_D
_geom_hbond_atom_site_label_H
_geom_hbond_atom_site_label_A
_geom_hbond_distance_DH
_geom_hbond_distance_HA
_geom_hbond_distance_DA
_geom_hbond_angle_DHA
_geom_hbond_site_symmetry_A
_geom_hbond_publ_flag
N2 H2A O5 0.89 2.47 3.34(3) 166.9 2_656 yes
N2 H2B O20^a 0.89 2.44 3.13(4) 134.9 2_556 yes
N2 H2B O20B^b 0.89 2.29 2.88(4) 123.9 2_556 yes
N4 H4B O20^a 0.89 2.22 3.06(4) 157.1 . yes
N4 H4B O20B^b 0.89 2.30 3.17(6) 167.8 . yes
N6 H6A O18^a 0.89 2.65 3.18(5) 118.9 1_655 yes
N6 H6A O22B^b 0.89 2.12 2.86(6) 139.6 1_655 yes
N8 H8A O11 0.89 2.66 3.04(4) 107.5 2_655 yes
N8 H8A O12 0.89 2.14 2.94(3) 148.1 1_655 yes
N8 H8B O24^a 0.89 2.42 3.22(5) 148.5 2_665 yes
N8 H8B O25B^b 0.89 2.18 2.97(7) 147.6 2_665 yes
N10 H10A O24B^b 0.89 2.22 3.00(6) 146.1 1_645 yes
N10 H10A O17^a 0.89 2.70 3.47(5) 144.3 1_655 yes
N10 H10B O25^a 0.89 1.88 2.75(5) 163.6 1_545 yes
C2 H2C O22^a 0.97 2.35 3.23(4) 151.2 1_545 yes
C2 H2C O22B^b 0.97 2.56 3.46(6) 153.5 1_545 yes
C4 H4C O4 0.97 2.26 3.23(3) 173.7 2_556 yes
C8 H8C O25^a 0.97 2.49 3.40(6) 156.7 2_665 yes
C8 H8C O25B^b 0.97 2.54 3.18(7) 123.4 2_665 yes
C8 H8D O23^a 0.97 2.54 3.41(5) 150.4 1_655 yes
C8 H8D O16B^b 0.97 2.65 3.56(9) 156.3 1_655 yes
C10 H10D O11 0.97 2.47 3.31(3) 144.8 1_655 yes
C10 H10D O12 0.97 2.63 3.13(3) 112.2 2_655 yes
O15 H15A O20^a 0.82 2.51 3.30(4) 162.5 1_655 yes
O15 H15A O21^a 0.82 2.34 2.83(4) 118.8 1_655 yes
O15 H15A O20B^b 0.82 1.92 2.69(6) 157.1 1_655 yes
O16^a H16A^a O13 0.82 2.14 2.86(4) 145.5 . yes
O16^a H16B^a O23^a 0.82 2.05 2.80(6) 151.8 . yes
O16B^b H16D^b O19B^b 1.01 1.97 2.72(9) 128.2 . yes
O16B^b H16D^b O23B^b 1.01 2.41 3.29(8) 144.8 . yes
O17^a H17A^a O14 0.84 2.43 3.22(5) 157.3 . yes
O17^a H17B^a O22^a 0.83 2.32 3.04(5) 145.2 1_545 yes
O17^a H17B^a O24^a 0.83 2.12 2.81(6) 139.9 1_545 yes
O17B^b H17C^b O14 0.83 2.18 3.00(6) 170.7 . yes
O17B^b H17D^b O24B^b 0.82 1.93 2.59(9) 136.9 1_545 yes
O26^a H26A^a O21^a 0.82 2.06 2.74(5) 140.3 . yes
O26^a H26A^a O15 0.82 2.50 3.05(5) 124.5 1_455 yes
O26B^b H26C^b O21B^b 0.82 1.90 2.46(9) 124.8 . yes

loop_
_geom_torsion_atom_site_label_1
_geom_torsion_atom_site_label_2
_geom_torsion_atom_site_label_3
_geom_torsion_atom_site_label_4
_geom_torsion
_geom_torsion_site_symmetry_1
_geom_torsion_site_symmetry_2
_geom_torsion_site_symmetry_3
_geom_torsion_site_symmetry_4
_geom_torsion_publ_flag
N4 Cu4 O6 C5 179(2) . . . . ?
O5 Cu4 O6 C5 5(2) . . . . ?
O21B Cu4 O6 C5 -90(2) . . . . ?
N7 Cu1 O9 N9 -168.7(13) . . . . ?
O10 Cu1 O9 N9 7.7(13) . . . . ?
N8 Cu1 O9 N9 -165(6) . . . . ?
N7 Cu1 O9 Gd1 6.5(11) . . . . ?
O10 Cu1 O9 Gd1 -177.1(11) . . . . ?
N8 Cu1 O9 Gd1 11(6) . . . . ?
Cu6 O12 C12 O13 170(2) . . . . ?
Cu6 O12 C12 C11 -16(2) . . . . ?
O12 C12 O13 Gd1 -174.0(17) . . . . ?
C11 C12 O13 Gd1 11(3) . . . . ?
Cu2 O1 N1 C1 14(2) . . . . ?
Gd1 O1 N1 C1 159.9(15) . . . . ?
Cu2 O1 N1 Cu3 -157.9(10) . . . . ?
Gd1 O1 N1 Cu3 -12(2) . . . . ?
Cu3 O3 N3 C3 6(3) . . . . ?
Gd1 O3 N3 C3 177.1(18) . . . . ?
Cu3 O3 N3 Cu4 176.8(9) . . . . ?
Gd1 O3 N3 Cu4 -12(2) . . . . ?
Cu4 O5 N5 C5 17(2) . . . . ?
Gd1 O5 N5 C5 173.6(18) . . . . ?
Cu4 O5 N5 Cu5 176.5(13) . . . . ?
Gd1 O5 N5 Cu5 -27(2) . . . . ?
O7 Cu5 N5 C5 172(2) . . . . ?
N6 Cu5 N5 C5 -8(2) . . . . ?
O16 Cu5 N5 C5 -96(2) . . . . ?
O7 Cu5 N5 O5 15(2) . . . . ?
N6 Cu5 N5 O5 -165(2) . . . . ?
O16 Cu5 N5 O5 107(2) . . . . ?
Cu5 O7 N7 C7 12(3) . . . . ?
Gd1 O7 N7 C7 176.8(19) . . . . ?
Cu5 O7 N7 Cu1 -172.5(11) . . . . ?
Gd1 O7 N7 Cu1 -8(2) . . . . ?
Cu1 O9 N9 C9 -7(3) . . . . ?
Gd1 O9 N9 C9 177.4(19) . . . . ?
Cu1 O9 N9 Cu2 164.5(12) . . . . ?
Gd1 O9 N9 Cu2 -11(2) . . . . ?
O1 N1 C1 O2 2(3) . . . . ?
Cu3 N1 C1 O2 173.9(18) . . . . ?
O1 N1 C1 C2 179.8(17) . . . . ?
Cu3 N1 C1 C2 -8(3) . . . . ?
Cu2 O2 C1 N1 -16(3) . . . . ?
Cu2 O2 C1 C2 166.1(17) . . . . ?
Cu3 N2 C2 C1 11(2) . . . . ?
N1 C1 C2 N2 -3(3) . . . . ?
O2 C1 C2 N2 176(2) . . . . ?
O3 N3 C3 O4 -9(4) . . . . ?
Cu4 N3 C3 O4 179.8(15) . . . . ?
O3 N3 C3 C4 -178(2) . . . . ?
Cu4 N3 C3 C4 11(3) . . . . ?
Cu3 O4 C3 N3 7(3) . . . . ?
Cu3 O4 C3 C4 176.2(17) . . . . ?
Cu4 N4 C4 C3 1(3) . . . . ?
N3 C3 C4 N4 -7(3) . . . . ?
O4 C3 C4 N4 -177(2) . . . . ?
Cu4 O6 C5 N5 5(4) . . . . ?
Cu4 O6 C5 C6 173(3) . . . . ?
O5 N5 C5 O6 -15(4) . . . . ?
Cu5 N5 C5 O6 -177(3) . . . . ?
O5 N5 C5 C6 176(3) . . . . ?
Cu5 N5 C5 C6 13(4) . . . . ?
Cu5 N6 C6 C5 6(4) . . . . ?
O6 C5 C6 N6 178(3) . . . . ?
N5 C5 C6 N6 -12(5) . . . . ?
O7 N7 C7 O8 -7(4) . . . . ?
Cu1 N7 C7 O8 177.2(19) . . . . ?
O7 N7 C7 C8 179(2) . . . . ?
Cu1 N7 C7 C8 3(3) . . . . ?
Cu5 O8 C7 N7 -2(3) . . . . ?
Cu5 O8 C7 C8 172.1(19) . . . . ?
Cu1 N8 C8 C7 -1(3) . . . . ?
N7 C7 C8 N8 -1(4) . . . . ?
O8 C7 C8 N8 -176(3) . . . . ?
O9 N9 C9 O10 0(4) . . . . ?
Cu2 N9 C9 O10 -171.8(19) . . . . ?
O9 N9 C9 C10 176(2) . . . . ?
Cu2 N9 C9 C10 4(4) . . . . ?
Cu1 O10 C9 N9 6(3) . . . . ?
Cu1 O10 C9 C10 -170(2) . . . . ?
Cu2 N10 C10 C9 3(3) . . . . ?
N9 C9 C10 N10 -5(4) . . . . ?
O10 C9 C10 N10 171(2) . . . . ?
Gd1 O14 C11 O11 165.3(17) . . . . ?
Gd1 O14 C11 C12 -7(3) . . . . ?
Cu6 O11 C11 O14 -169.0(19) . . . . ?
Cu6 O11 C11 C12 3(2) . . . . ?
O13 C12 C11 O14 -3(3) . . . . ?
O12 C12 C11 O14 -178(2) . . . . ?
O13 C12 C11 O11 -176(2) . . . . ?
O12 C12 C11 O11 9(3) . . . . ?
O20 C13 C14 O19 178(5) . . . . ?
O18 C13 C14 O19 12(9) . . . . ?
O20 C13 C14 O21 -5(10) . . . . ?
O18 C13 C14 O21 -171(5) . . . . ?
C14 C13 O18 Cu7 -17(6) . . . . ?
O20 C13 O18 Cu7 176(4) . . . . ?
C13 C14 O19 Cu7 0(7) . . . . ?
O21 C14 O19 Cu7 -177(4) . . . . ?
O24 C15 C16 O23 -178(6) . . . . ?
O22 C15 C16 O23 9(11) . . . . ?
O24 C15 C16 O25 6(13) . . . . ?
O22 C15 C16 O25 -167(5) . . . . ?
C16 C15 O22 Cu7 -6(8) . . . . ?
O24 C15 O22 Cu7 -180(4) . . . . ?
O18 Cu7 O22 C15 172(4) . . . . ?
O23 Cu7 O22 C15 1(4) . . . . ?
C15 C16 O23 Cu7 -7(7) . . . . ?
O25 C16 O23 Cu7 170(4) . . . . ?
O20B C13B C14B O19B -178(9) . . . . ?
O18B C13B C14B O19B 19(14) . . . . ?
O20B C13B C14B O21B -4(16) . . . . ?
O18B C13B C14B O21B -168(9) . . . . ?
C14B C13B O18B Cu7B -20(9) . . . . ?
O20B C13B O18B Cu7B 175(6) . . . . ?
O22B Cu7B O18B C13B -172(5) . . . . ?
O19B Cu7B O18B C13B 12(4) . . . . ?
C13B C14B O19B Cu7B -6(12) . . . . ?
O21B C14B O19B Cu7B 180(7) . . . . ?
C13B C14B O21B Cu4 -80(11) . . . . ?
O19B C14B O21B Cu4 93(8) . . . . ?
O24B C15B C16B O23B -166(9) . . . . ?
O22B C15B C16B O23B 17(14) . . . . ?
O24B C15B C16B O25B 20(17) . . . . ?
O22B C15B C16B O25B -158(9) . . . . ?
C16B C15B O22B Cu7B -11(10) . . . . ?
O24B C15B O22B Cu7B 172(6) . . . . ?
O18B Cu7B O22B C15B -172(5) . . . . ?
O23B Cu7B O22B C15B 2(5) . . . . ?
C15B C16B O23B Cu7B -12(11) . . . . ?
O25B C16B O23B Cu7B 163(8) . . . . ?
